data_7234081
loop_
_publ_author_name
'Michael Giese'
'Tim Krappitz'
'Ronald Y. Dong'
'Carl A. Michal'
'Wadood Y. Hamad'
'Brian O. Patrick'
'Mark J. MacLachlan'

_publ_section_title
;
 Tuning the photonic properties of chiral nematic mesoporous organosilica
 with hydrogen-bonded liquid-crystalline assemblies
;
_journal_name_full 'Journal of Materials Chemistry C'
_journal_page_first 1537
_journal_page_last 1545
_journal_paper_doi 10.1039/C4TC02602K
_journal_volume 3
_journal_year 2015
_chemical_formula_sum 'C48 H51 N9 O6'
_chemical_formula_weight 849.97
_space_group_crystal_system monoclinic
_space_group_IT_number 14
_space_group_name_Hall '-P 2yn'
_space_group_name_H-M_alt 'P 1 21/n 1'
_atom_sites_solution_hydrogens mixed
_cell_angle_alpha 90
_cell_angle_beta 98.502(2)
_cell_angle_gamma 90
_cell_formula_units_Z 4
_cell_length_a 12.4651(11)
_cell_length_b 14.1037(12)
_cell_length_c 24.879(2)
_cell_measurement_reflns_used 9858
_cell_measurement_temperature 90.0(2)
_cell_measurement_theta_max 30.09
_cell_measurement_theta_min 2.20
_cell_volume 4325.8(6)
_computing_cell_refinement 'Bruker SAINT'
_computing_data_collection 'Bruker APEX2'
_computing_data_reduction 'Bruker SAINT'
_computing_molecular_graphics 'Bruker SHELXTL'
_computing_publication_material 'Olex2 (Dolomanov, 2009)'
_computing_structure_refinement 'SHELXL-2012 (Sheldrick, 2012)'
_computing_structure_solution 'SHELXS-97 (Sheldrick, 2008)'
_diffrn_ambient_temperature 90.0(2)
_diffrn_measured_fraction_theta_full 1.000
_diffrn_measured_fraction_theta_max 0.995
_diffrn_measurement_device_type 'Bruker APEX-II CCD'
_diffrn_measurement_method '\f and \w scans'
_diffrn_radiation_type MoK\a
_diffrn_radiation_wavelength 0.71073
_diffrn_reflns_av_R_equivalents 0.0349
_diffrn_reflns_av_unetI/netI 0.0259
_diffrn_reflns_Laue_measured_fraction_full 1.000
_diffrn_reflns_Laue_measured_fraction_max 0.995
_diffrn_reflns_limit_h_max 17
_diffrn_reflns_limit_h_min -17
_diffrn_reflns_limit_k_max 19
_diffrn_reflns_limit_k_min -19
_diffrn_reflns_limit_l_max 35
_diffrn_reflns_limit_l_min -35
_diffrn_reflns_number 77837
_diffrn_reflns_point_group_measured_fraction_full 1.000
_diffrn_reflns_point_group_measured_fraction_max 0.995
_diffrn_reflns_theta_full 25.242
_diffrn_reflns_theta_max 30.131
_diffrn_reflns_theta_min 1.655
_exptl_absorpt_coefficient_mu 0.088
_exptl_absorpt_correction_T_max 0.986
_exptl_absorpt_correction_T_min 0.910
_exptl_absorpt_correction_type multi-scan
_exptl_absorpt_process_details 'SADABS (Bruker, 2012)'
_exptl_crystal_colour red
_exptl_crystal_density_diffrn 1.305
_exptl_crystal_description prism
_exptl_crystal_F_000 1800
_exptl_crystal_size_max 0.310
_exptl_crystal_size_mid 0.220
_exptl_crystal_size_min 0.160
_refine_diff_density_max 0.430
_refine_diff_density_min -0.228
_refine_diff_density_rms 0.049
_refine_ls_extinction_coef .
_refine_ls_extinction_method none
_refine_ls_goodness_of_fit_ref 1.032
_refine_ls_hydrogen_treatment mixed
_refine_ls_matrix_type full
_refine_ls_number_parameters 583
_refine_ls_number_reflns 12704
_refine_ls_number_restraints 774
_refine_ls_restrained_S_all 1.000
_refine_ls_R_factor_all 0.0575
_refine_ls_R_factor_gt 0.0414
_refine_ls_shift/su_max 0.002
_refine_ls_shift/su_mean 0.000
_refine_ls_structure_factor_coef Fsqd
_refine_ls_weighting_details
; 
 w=1/[\s^2^(Fo^2^)+(0.0583P)^2^+1.1770P] 
 where P=(Fo^2^+2Fc^2^)/3 
;
_refine_ls_weighting_scheme calc
_refine_ls_wR_factor_gt 0.1058
_refine_ls_wR_factor_ref 0.1171
_reflns_Friedel_coverage 0.000
_reflns_Friedel_fraction_full .
_reflns_Friedel_fraction_max .
_reflns_number_gt 9981
_reflns_number_total 12704
_reflns_threshold_expression 'I > 2\s(I)'
_cod_data_source_file J-Mater-Chem-C-2015-3-1537.cif
_cod_data_source_block mm169
_cod_original_sg_symbol_H-M 'P 21/n'
_cod_database_code 7234081
_shelx_space_group_comment
; 
The symmetry employed for this shelxl refinement is uniquely defined 
by the following loop, which should always be used as a source of 
symmetry information in preference to the above space-group names. 
They are only intended as comments. 
;
_shelx_estimated_absorpt_t_min 0.910
_shelx_estimated_absorpt_t_max 0.986
_shelxl_version_number 2012-9

loop_
_space_group_symop_operation_xyz
'x, y, z'
'-x+1/2, y+1/2, -z+1/2'
'-x, -y, -z'
'x-1/2, -y-1/2, z-1/2'

loop_
_atom_site_label
_atom_site_type_symbol
_atom_site_fract_x
_atom_site_fract_y
_atom_site_fract_z
_atom_site_U_iso_or_equiv
_atom_site_adp_type
_atom_site_occupancy
_atom_site_site_symmetry_order
_atom_site_calc_flag
_atom_site_refinement_flags_posn
_atom_site_refinement_flags_adp
_atom_site_refinement_flags_occupancy
_atom_site_disorder_assembly
_atom_site_disorder_group
O3 O 0.89206(6) 0.50530(5) 0.81571(3) 0.01629(15) Uani 1 1 d . U . . .
O5 O 1.49979(6) 1.34969(6) 1.11292(3) 0.01784(16) Uani 1 1 d . U . . .
O6 O 1.48397(6) 1.07356(5) 1.14440(3) 0.01759(16) Uani 1 1 d . U . . .
O1 O 0.59330(6) 0.60940(6) 0.69271(3) 0.01774(16) Uani 1 1 d . U . . .
O4 O 0.00754(6) 1.21031(6) 0.36924(3) 0.01851(16) Uani 1 1 d . U . . .
O2 O 0.83287(7) 0.84006(5) 0.78548(4) 0.02238(18) Uani 1 1 d . U . . .
N3 N 0.28933(7) 0.96306(6) 0.49442(4) 0.01525(17) Uani 1 1 d . U . . .
N9 N 1.22120(7) 0.81603(6) 1.01850(4) 0.01588(17) Uani 1 1 d . U . . .
N2 N 0.25312(7) 0.92590(6) 0.53428(4) 0.01576(17) Uani 1 1 d . U . . .
N8 N 1.26127(7) 0.77761(6) 0.98013(4) 0.01603(17) Uani 1 1 d . U . . .
N6 N 1.19430(7) 1.11964(6) 0.99140(4) 0.01654(18) Uani 1 1 d . U . . .
N7 N 1.06155(7) 0.57797(6) 0.88754(4) 0.01740(18) Uani 1 1 d . U . . .
N1 N 0.46613(7) 0.74377(7) 0.63362(4) 0.01846(19) Uani 1 1 d . U . . .
N5 N 1.22976(7) 1.07358(7) 0.95423(4) 0.01797(18) Uani 1 1 d . U . . .
N4 N 1.01376(8) 0.88299(7) 0.86315(4) 0.0238(2) Uani 1 1 d . U . . .
C1 C 0.68158(8) 0.63430(7) 0.72897(4) 0.01314(18) Uani 1 1 d . U . . .
C5 C 0.83424(8) 0.58049(7) 0.79182(4) 0.01271(18) Uani 1 1 d . U . . .
C27 C 1.41972(8) 1.29715(7) 1.08417(4) 0.01458(19) Uani 1 1 d . U . . .
C4 C 0.86697(8) 0.67443(7) 0.80245(4) 0.01372(19) Uani 1 1 d . U . . .
H4 H 0.9308 0.6882 0.8271 0.016 Uiso 1 1 calc R U . . .
C3 C 0.80445(8) 0.74736(7) 0.77625(4) 0.01413(19) Uani 1 1 d . U . . .
C2 C 0.71186(8) 0.72881(7) 0.73903(4) 0.01402(19) Uani 1 1 d . U . . .
H2A H 0.6704 0.7791 0.7210 0.017 Uiso 1 1 calc R U . . .
C6 C 0.74107(8) 0.55999(7) 0.75576(4) 0.01396(19) Uani 1 1 d . U . . .
H6 H 0.7182 0.4962 0.7494 0.017 Uiso 1 1 calc R U . . .
C13 C 0.07998(8) 1.15005(7) 0.39774(4) 0.01523(19) Uani 1 1 d . U . . .
C17 C 0.04600(8) 1.10959(8) 0.44387(4) 0.0169(2) Uani 1 1 d . U . . .
H17 H -0.0239 1.1241 0.4526 0.020 Uiso 1 1 calc R U . . .
C41 C 1.41401(8) 1.01462(7) 1.11387(4) 0.01462(19) Uani 1 1 d . U . . .
C38 C 1.28880(8) 0.88402(7) 1.04818(4) 0.01500(19) Uani 1 1 d . U . . .
C26 C 1.31456(8) 1.28888(7) 1.09635(4) 0.0157(2) Uani 1 1 d . U . . .
H26 H 1.2931 1.3226 1.1261 0.019 Uiso 1 1 calc R U . . .
C9 C 0.32912(8) 0.86525(7) 0.56629(4) 0.01463(19) Uani 1 1 d . U . . .
C10 C 0.21532(8) 1.02532(7) 0.46323(4) 0.01442(19) Uani 1 1 d . U . . .
C12 C 0.18158(8) 1.12724(8) 0.38397(4) 0.0166(2) Uani 1 1 d . U . . .
H12 H 0.2050 1.1542 0.3527 0.020 Uiso 1 1 calc R U . . .
C37 C 1.19016(8) 0.71034(7) 0.95056(4) 0.01494(19) Uani 1 1 d . U . . .
C24 C 1.27232(8) 1.18103(7) 1.02026(4) 0.01482(19) Uani 1 1 d . U . . .
C47 C 1.23115(8) 0.65953(8) 0.91025(4) 0.0176(2) Uani 1 1 d . U . . .
H47 H 1.3035 0.6690 0.9036 0.021 Uiso 1 1 calc R U . . .
C25 C 1.24147(8) 1.23018(7) 1.06407(4) 0.0159(2) Uani 1 1 d . U . . .
H25 H 1.1696 1.2236 1.0721 0.019 Uiso 1 1 calc R U . . .
C46 C 1.39019(8) 0.91199(8) 1.03541(4) 0.0164(2) Uani 1 1 d . U . . .
H46 H 1.4159 0.8867 1.0043 0.020 Uiso 1 1 calc R U . . .
C40 C 1.31161(9) 0.99007(8) 1.12562(4) 0.0167(2) Uani 1 1 d . U . . .
H40 H 1.2841 1.0181 1.1555 0.020 Uiso 1 1 calc R U . . .
C18 C 0.11324(8) 1.04896(8) 0.47666(4) 0.0164(2) Uani 1 1 d . U . . .
H18 H 0.0905 1.0231 0.5084 0.020 Uiso 1 1 calc R U . . .
C32 C 1.37755(8) 1.19209(8) 1.00768(4) 0.0169(2) Uani 1 1 d . U . . .
H32 H 1.3984 1.1603 0.9772 0.020 Uiso 1 1 calc R U . . .
C45 C 1.45204(9) 0.97619(8) 1.06814(4) 0.0169(2) Uani 1 1 d . U . . .
H45 H 1.5210 0.9947 1.0598 0.020 Uiso 1 1 calc R U . . .
C19 C 0.28805(8) 0.80572(8) 0.60281(4) 0.0175(2) Uani 1 1 d . U . . .
H19 H 0.2129 0.8057 0.6056 0.021 Uiso 1 1 calc R U . . .
C11 C 0.24785(8) 1.06433(8) 0.41692(4) 0.0163(2) Uani 1 1 d . U . . .
H11 H 0.3166 1.0478 0.4075 0.020 Uiso 1 1 calc R U . . .
C48 C 1.16382(9) 0.59459(8) 0.87987(4) 0.0185(2) Uani 1 1 d . U . . .
H48 H 1.1918 0.5602 0.8522 0.022 Uiso 1 1 calc R U . . .
C31 C 1.45061(8) 1.24908(8) 1.03960(4) 0.0168(2) Uani 1 1 d . U . . .
H31 H 1.5223 1.2559 1.0314 0.020 Uiso 1 1 calc R U . . .
C35 C 1.02375(8) 0.62700(8) 0.92715(4) 0.0181(2) Uani 1 1 d . U . . .
H35 H 0.9517 0.6149 0.9335 0.022 Uiso 1 1 calc R U . . .
C39 C 1.25033(8) 0.92383(8) 1.09280(4) 0.0169(2) Uani 1 1 d . U . . .
H39 H 1.1812 0.9055 1.1010 0.020 Uiso 1 1 calc R U . . .
C28 C 1.47481(8) 1.40377(8) 1.15842(4) 0.0168(2) Uani 1 1 d . U . . .
H28A H 1.4532 1.3611 1.1865 0.020 Uiso 1 1 calc R U . . .
H28B H 1.4145 1.4483 1.1467 0.020 Uiso 1 1 calc R U . . .
C36 C 1.08374(8) 0.69403(8) 0.95919(4) 0.0173(2) Uani 1 1 d . U . . .
H36 H 1.0533 0.7279 0.9863 0.021 Uiso 1 1 calc R U . . .
C20 C 0.35932(9) 0.74620(8) 0.63520(4) 0.0186(2) Uani 1 1 d . U . . .
H20 H 0.3307 0.7050 0.6598 0.022 Uiso 1 1 calc R U . . .
C23 C 1.15212(9) 1.01042(8) 0.92523(4) 0.0176(2) Uani 1 1 d . U . . .
C7 C 0.50451(9) 0.80218(8) 0.59838(5) 0.0196(2) Uani 1 1 d . U . . .
H7 H 0.5801 0.8010 0.5967 0.023 Uiso 1 1 calc R U . . .
C8 C 0.44032(8) 0.86415(8) 0.56429(4) 0.0176(2) Uani 1 1 d . U . . .
H8 H 0.4713 0.9047 0.5402 0.021 Uiso 1 1 calc R U . . .
C42 C 1.45055(9) 1.11525(8) 1.19227(4) 0.0183(2) Uani 1 1 d . U . . .
H42A H 1.4221 1.0658 1.2146 0.022 Uiso 1 1 calc R U . . .
H42B H 1.3929 1.1629 1.1819 0.022 Uiso 1 1 calc R U . . .
C29 C 1.57627(9) 1.45771(8) 1.18070(5) 0.0204(2) Uani 1 1 d . U . . .
H29A H 1.5977 1.4990 1.1519 0.024 Uiso 1 1 calc R U . . .
H29B H 1.6361 1.4123 1.1918 0.024 Uiso 1 1 calc R U . . .
C22 C 1.04331(9) 1.00533(8) 0.93148(5) 0.0214(2) Uani 1 1 d . U . . .
H22 H 1.0143 1.0449 0.9567 0.026 Uiso 1 1 calc R U . . .
C33 C 1.19075(10) 0.95077(8) 0.88811(5) 0.0224(2) Uani 1 1 d . U . . .
H33 H 1.2649 0.9524 0.8833 0.027 Uiso 1 1 calc R U . . .
C14 C 0.04544(9) 1.26755(8) 0.32770(5) 0.0205(2) Uani 1 1 d . U . . .
H14A H 0.0615 1.2268 0.2975 0.025 Uiso 1 1 calc R U . . .
H14B H 0.1127 1.3014 0.3429 0.025 Uiso 1 1 calc R U . . .
C21 C 0.97846(10) 0.94057(8) 0.89971(5) 0.0243(2) Uani 1 1 d . U . . .
H21 H 0.9042 0.9368 0.9041 0.029 Uiso 1 1 calc R U . . .
C34 C 1.11887(10) 0.88865(8) 0.85815(5) 0.0241(2) Uani 1 1 d . U . . .
H34 H 1.1458 0.8480 0.8328 0.029 Uiso 1 1 calc R U . . .
C43 C 1.54967(9) 1.16168(8) 1.22372(5) 0.0220(2) Uani 1 1 d . U . . .
H43A H 1.5273 1.2018 1.2528 0.026 Uiso 1 1 calc R U . . .
H43B H 1.5838 1.2033 1.1990 0.026 Uiso 1 1 calc R U . . .
C15 C -0.04254(10) 1.33802(8) 0.30722(5) 0.0224(2) Uani 1 1 d . U . . .
H15A H -0.0115 1.3877 0.2860 0.027 Uiso 1 1 calc R U . . .
H15B H -0.0679 1.3691 0.3387 0.027 Uiso 1 1 calc R U . . .
C30 C 1.55863(10) 1.51812(9) 1.22934(5) 0.0261(3) Uani 1 1 d . U . . .
H30A H 1.4993 1.5630 1.2185 0.039 Uiso 1 1 calc R U . . .
H30B H 1.6252 1.5532 1.2425 0.039 Uiso 1 1 calc R U . . .
H30C H 1.5400 1.4771 1.2584 0.039 Uiso 1 1 calc R U . . .
C44 C 1.63238(10) 1.08905(9) 1.24901(5) 0.0285(3) Uani 1 1 d . U . . .
H44A H 1.6560 1.0502 1.2203 0.043 Uiso 1 1 calc R U . . .
H44B H 1.5993 1.0483 1.2739 0.043 Uiso 1 1 calc R U . . .
H44C H 1.6951 1.1219 1.2691 0.043 Uiso 1 1 calc R U . . .
C16 C -0.13888(10) 1.29321(9) 0.27193(5) 0.0277(3) Uani 1 1 d . U . . .
H16A H -0.1159 1.2683 0.2386 0.042 Uiso 1 1 calc R U . . .
H16B H -0.1956 1.3410 0.2625 0.042 Uiso 1 1 calc R U . . .
H16C H -0.1674 1.2413 0.2919 0.042 Uiso 1 1 calc R U . . .
H1 H 0.5625(15) 0.6592(13) 0.6770(7) 0.048(5) Uiso 1 1 d . . . . .
H3 H 0.9464(14) 0.5262(12) 0.8369(7) 0.040(5) Uiso 1 1 d . . . . .
H2 H 0.8909(14) 0.8435(12) 0.8085(7) 0.043(5) Uiso 1 1 d . . . . .

loop_
_atom_site_aniso_label
_atom_site_aniso_U_11
_atom_site_aniso_U_22
_atom_site_aniso_U_33
_atom_site_aniso_U_23
_atom_site_aniso_U_13
_atom_site_aniso_U_12
O3 0.0162(3) 0.0113(3) 0.0198(4) 0.0001(3) -0.0026(3) 0.0012(3)
O5 0.0148(3) 0.0215(4) 0.0173(4) -0.0065(3) 0.0027(3) -0.0037(3)
O6 0.0203(4) 0.0179(4) 0.0148(3) -0.0046(3) 0.0031(3) -0.0037(3)
O1 0.0151(3) 0.0169(4) 0.0190(4) 0.0003(3) -0.0047(3) -0.0020(3)
O4 0.0173(3) 0.0193(4) 0.0186(4) 0.0052(3) 0.0019(3) 0.0043(3)
O2 0.0256(4) 0.0101(3) 0.0278(4) 0.0004(3) -0.0082(3) -0.0029(3)
N3 0.0141(4) 0.0154(4) 0.0156(4) -0.0013(3) 0.0002(3) 0.0006(3)
N9 0.0161(4) 0.0177(4) 0.0136(4) 0.0001(3) 0.0017(3) -0.0012(3)
N2 0.0146(4) 0.0165(4) 0.0156(4) 0.0002(3) 0.0005(3) 0.0013(3)
N8 0.0155(4) 0.0175(4) 0.0147(4) -0.0013(3) 0.0009(3) -0.0015(3)
N6 0.0167(4) 0.0149(4) 0.0170(4) 0.0007(3) -0.0006(3) -0.0017(3)
N7 0.0162(4) 0.0163(4) 0.0181(4) 0.0016(3) -0.0029(3) 0.0005(3)
N1 0.0189(4) 0.0181(4) 0.0170(4) -0.0007(3) -0.0018(3) 0.0008(3)
N5 0.0186(4) 0.0184(4) 0.0160(4) -0.0010(3) -0.0008(3) -0.0030(3)
N4 0.0295(5) 0.0143(4) 0.0239(5) 0.0023(4) -0.0080(4) -0.0034(4)
C1 0.0117(4) 0.0160(5) 0.0118(4) -0.0008(4) 0.0021(3) -0.0013(3)
C5 0.0141(4) 0.0122(4) 0.0122(4) 0.0003(3) 0.0031(3) 0.0018(3)
C27 0.0144(4) 0.0141(4) 0.0147(5) 0.0009(4) 0.0004(4) -0.0012(3)
C4 0.0142(4) 0.0127(4) 0.0136(4) -0.0003(4) -0.0003(3) -0.0008(3)
C3 0.0167(4) 0.0106(4) 0.0149(5) -0.0003(4) 0.0020(4) -0.0010(4)
C2 0.0152(4) 0.0129(4) 0.0137(4) 0.0013(4) 0.0012(4) 0.0014(3)
C6 0.0149(4) 0.0115(4) 0.0154(5) -0.0009(4) 0.0021(4) -0.0009(3)
C13 0.0142(4) 0.0145(5) 0.0162(5) -0.0004(4) -0.0002(4) 0.0008(4)
C17 0.0135(4) 0.0209(5) 0.0165(5) -0.0001(4) 0.0025(4) 0.0027(4)
C41 0.0174(5) 0.0128(4) 0.0132(4) 0.0007(4) 0.0006(4) -0.0005(4)
C38 0.0149(4) 0.0159(5) 0.0141(5) 0.0001(4) 0.0019(4) -0.0008(4)
C26 0.0156(4) 0.0151(5) 0.0169(5) -0.0007(4) 0.0040(4) 0.0002(4)
C9 0.0143(4) 0.0150(5) 0.0138(4) -0.0026(4) -0.0006(3) 0.0013(4)
C10 0.0124(4) 0.0147(4) 0.0155(5) -0.0011(4) -0.0001(3) 0.0003(3)
C12 0.0162(4) 0.0174(5) 0.0166(5) 0.0022(4) 0.0036(4) -0.0010(4)
C37 0.0148(4) 0.0155(5) 0.0137(4) 0.0014(4) -0.0009(4) -0.0011(4)
C24 0.0143(4) 0.0136(4) 0.0157(5) 0.0016(4) -0.0006(4) -0.0015(4)
C47 0.0146(4) 0.0203(5) 0.0174(5) -0.0015(4) 0.0012(4) -0.0013(4)
C25 0.0133(4) 0.0136(4) 0.0209(5) 0.0013(4) 0.0030(4) -0.0001(4)
C46 0.0176(5) 0.0184(5) 0.0141(5) -0.0019(4) 0.0051(4) -0.0013(4)
C40 0.0183(5) 0.0183(5) 0.0137(5) -0.0012(4) 0.0033(4) 0.0017(4)
C18 0.0145(4) 0.0203(5) 0.0148(5) 0.0015(4) 0.0028(4) 0.0005(4)
C32 0.0169(5) 0.0196(5) 0.0143(5) -0.0014(4) 0.0025(4) -0.0011(4)
C45 0.0170(5) 0.0188(5) 0.0157(5) -0.0010(4) 0.0049(4) -0.0031(4)
C19 0.0146(4) 0.0212(5) 0.0163(5) -0.0004(4) 0.0006(4) 0.0002(4)
C11 0.0128(4) 0.0173(5) 0.0189(5) -0.0005(4) 0.0032(4) 0.0002(4)
C48 0.0185(5) 0.0189(5) 0.0171(5) -0.0020(4) -0.0005(4) 0.0013(4)
C31 0.0141(4) 0.0206(5) 0.0160(5) -0.0007(4) 0.0035(4) -0.0018(4)
C35 0.0140(4) 0.0202(5) 0.0194(5) 0.0016(4) -0.0002(4) -0.0018(4)
C39 0.0147(4) 0.0200(5) 0.0165(5) 0.0005(4) 0.0037(4) -0.0003(4)
C28 0.0177(5) 0.0161(5) 0.0166(5) -0.0039(4) 0.0026(4) -0.0007(4)
C36 0.0164(5) 0.0196(5) 0.0160(5) -0.0001(4) 0.0024(4) -0.0009(4)
C20 0.0199(5) 0.0195(5) 0.0157(5) 0.0021(4) 0.0002(4) -0.0007(4)
C23 0.0200(5) 0.0158(5) 0.0156(5) 0.0024(4) -0.0025(4) -0.0028(4)
C7 0.0147(5) 0.0205(5) 0.0227(5) 0.0002(4) 0.0000(4) 0.0012(4)
C8 0.0159(5) 0.0179(5) 0.0187(5) 0.0002(4) 0.0016(4) 0.0010(4)
C42 0.0211(5) 0.0187(5) 0.0148(5) -0.0034(4) 0.0017(4) 0.0020(4)
C29 0.0189(5) 0.0219(5) 0.0199(5) -0.0040(4) 0.0015(4) -0.0040(4)
C22 0.0200(5) 0.0170(5) 0.0257(6) -0.0017(4) -0.0018(4) -0.0017(4)
C33 0.0255(5) 0.0229(5) 0.0182(5) -0.0016(4) 0.0015(4) -0.0040(4)
C14 0.0199(5) 0.0175(5) 0.0239(5) 0.0056(4) 0.0023(4) -0.0015(4)
C21 0.0209(5) 0.0173(5) 0.0320(6) 0.0006(5) -0.0052(5) -0.0033(4)
C34 0.0344(6) 0.0183(5) 0.0183(5) -0.0014(4) -0.0005(5) -0.0030(5)
C43 0.0253(5) 0.0196(5) 0.0207(5) -0.0066(4) 0.0019(4) -0.0026(4)
C15 0.0258(5) 0.0157(5) 0.0238(6) 0.0027(4) -0.0021(4) 0.0003(4)
C30 0.0287(6) 0.0255(6) 0.0246(6) -0.0087(5) 0.0058(5) -0.0095(5)
C44 0.0205(5) 0.0316(6) 0.0309(6) -0.0071(5) -0.0040(5) -0.0001(5)
C16 0.0270(6) 0.0276(6) 0.0260(6) 0.0010(5) -0.0043(5) -0.0009(5)

loop_
_atom_type_symbol
_atom_type_description
_atom_type_scat_dispersion_real
_atom_type_scat_dispersion_imag
_atom_type_scat_source
C C 0.0033 0.0016 'International Tables Vol C Tables 4.2.6.8 and 6.1.1.4'
H H 0.0000 0.0000 'International Tables Vol C Tables 4.2.6.8 and 6.1.1.4'
N N 0.0061 0.0033 'International Tables Vol C Tables 4.2.6.8 and 6.1.1.4'
O O 0.0106 0.0060 'International Tables Vol C Tables 4.2.6.8 and 6.1.1.4'

loop_
_geom_angle_atom_site_label_1
_geom_angle_atom_site_label_2
_geom_angle_atom_site_label_3
_geom_angle
_geom_angle_site_symmetry_1
_geom_angle_site_symmetry_3
C5 O3 H3 108.8(12) . .
C27 O5 C28 118.45(8) . .
C41 O6 C42 118.19(8) . .
C1 O1 H1 110.5(12) . .
C13 O4 C14 117.38(8) . .
C3 O2 H2 109.9(12) . .
N2 N3 C10 114.04(9) . .
N8 N9 C38 114.51(9) . .
N3 N2 C9 113.69(9) . .
N9 N8 C37 112.97(9) . .
N5 N6 C24 113.42(9) . .
C48 N7 C35 117.33(9) . .
C20 N1 C7 117.12(9) . .
N6 N5 C23 113.96(9) . .
C34 N4 C21 116.83(10) . .
O1 C1 C6 116.30(9) . .
O1 C1 C2 122.34(9) . .
C6 C1 C2 121.37(9) . .
O3 C5 C6 117.12(9) . .
O3 C5 C4 122.11(9) . .
C6 C5 C4 120.77(9) . .
O5 C27 C26 124.94(9) . .
O5 C27 C31 114.45(9) . .
C26 C27 C31 120.60(9) . .
C3 C4 C5 118.89(9) . .
C3 C4 H4 120.6 . .
C5 C4 H4 120.6 . .
O2 C3 C4 121.01(9) . .
O2 C3 C2 117.41(9) . .
C4 C3 C2 121.57(9) . .
C3 C2 C1 118.24(9) . .
C3 C2 H2A 120.9 . .
C1 C2 H2A 120.9 . .
C5 C6 C1 119.13(9) . .
C5 C6 H6 120.4 . .
C1 C6 H6 120.4 . .
O4 C13 C12 124.87(10) . .
O4 C13 C17 115.04(9) . .
C12 C13 C17 120.10(9) . .
C18 C17 C13 120.42(10) . .
C18 C17 H17 119.8 . .
C13 C17 H17 119.8 . .
O6 C41 C40 124.64(9) . .
O6 C41 C45 115.14(9) . .
C40 C41 C45 120.21(9) . .
C39 C38 C46 119.68(9) . .
C39 C38 N9 116.26(9) . .
C46 C38 N9 124.06(9) . .
C27 C26 C25 118.69(10) . .
C27 C26 H26 120.7 . .
C25 C26 H26 120.7 . .
C19 C9 C8 118.75(9) . .
C19 C9 N2 116.64(9) . .
C8 C9 N2 124.59(10) . .
C11 C10 C18 119.30(9) . .
C11 C10 N3 116.90(9) . .
C18 C10 N3 123.80(10) . .
C11 C12 C13 118.84(10) . .
C11 C12 H12 120.6 . .
C13 C12 H12 120.6 . .
C47 C37 C36 119.07(9) . .
C47 C37 N8 116.65(9) . .
C36 C37 N8 124.28(10) . .
C25 C24 C32 119.68(9) . .
C25 C24 N6 116.91(9) . .
C32 C24 N6 123.39(10) . .
C48 C47 C37 118.42(10) . .
C48 C47 H47 120.8 . .
C37 C47 H47 120.8 . .
C24 C25 C26 120.91(10) . .
C24 C25 H25 119.5 . .
C26 C25 H25 119.5 . .
C45 C46 C38 119.69(10) . .
C45 C46 H46 120.2 . .
C38 C46 H46 120.2 . .
C39 C40 C41 118.90(10) . .
C39 C40 H40 120.5 . .
C41 C40 H40 120.5 . .
C17 C18 C10 120.03(10) . .
C17 C18 H18 120.0 . .
C10 C18 H18 120.0 . .
C31 C32 C24 119.85(10) . .
C31 C32 H32 120.1 . .
C24 C32 H32 120.1 . .
C46 C45 C41 120.46(10) . .
C46 C45 H45 119.8 . .
C41 C45 H45 119.8 . .
C9 C19 C20 118.58(10) . .
C9 C19 H19 120.7 . .
C20 C19 H19 120.7 . .
C10 C11 C12 121.29(10) . .
C10 C11 H11 119.4 . .
C12 C11 H11 119.4 . .
N7 C48 C47 123.39(10) . .
N7 C48 H48 118.3 . .
C47 C48 H48 118.3 . .
C32 C31 C27 120.23(10) . .
C32 C31 H31 119.9 . .
C27 C31 H31 119.9 . .
N7 C35 C36 123.77(10) . .
N7 C35 H35 118.1 . .
C36 C35 H35 118.1 . .
C38 C39 C40 120.99(10) . .
C38 C39 H39 119.5 . .
C40 C39 H39 119.5 . .
O5 C28 C29 106.83(9) . .
O5 C28 H28A 110.4 . .
C29 C28 H28A 110.4 . .
O5 C28 H28B 110.4 . .
C29 C28 H28B 110.4 . .
H28A C28 H28B 108.6 . .
C35 C36 C37 118.02(10) . .
C35 C36 H36 121.0 . .
C37 C36 H36 121.0 . .
N1 C20 C19 123.50(10) . .
N1 C20 H20 118.3 . .
C19 C20 H20 118.3 . .
C33 C23 C22 118.93(10) . .
C33 C23 N5 115.99(10) . .
C22 C23 N5 125.08(10) . .
N1 C7 C8 123.88(10) . .
N1 C7 H7 118.1 . .
C8 C7 H7 118.1 . .
C7 C8 C9 118.16(10) . .
C7 C8 H8 120.9 . .
C9 C8 H8 120.9 . .
O6 C42 C43 106.87(9) . .
O6 C42 H42A 110.3 . .
C43 C42 H42A 110.3 . .
O6 C42 H42B 110.3 . .
C43 C42 H42B 110.3 . .
H42A C42 H42B 108.6 . .
C28 C29 C30 111.25(9) . .
C28 C29 H29A 109.4 . .
C30 C29 H29A 109.4 . .
C28 C29 H29B 109.4 . .
C30 C29 H29B 109.4 . .
H29A C29 H29B 108.0 . .
C21 C22 C23 117.80(11) . .
C21 C22 H22 121.1 . .
C23 C22 H22 121.1 . .
C23 C33 C34 118.69(11) . .
C23 C33 H33 120.7 . .
C34 C33 H33 120.7 . .
O4 C14 C15 108.11(9) . .
O4 C14 H14A 110.1 . .
C15 C14 H14A 110.1 . .
O4 C14 H14B 110.1 . .
C15 C14 H14B 110.1 . .
H14A C14 H14B 108.4 . .
N4 C21 C22 124.28(11) . .
N4 C21 H21 117.9 . .
C22 C21 H21 117.9 . .
N4 C34 C33 123.45(11) . .
N4 C34 H34 118.3 . .
C33 C34 H34 118.3 . .
C42 C43 C44 111.99(10) . .
C42 C43 H43A 109.2 . .
C44 C43 H43A 109.2 . .
C42 C43 H43B 109.2 . .
C44 C43 H43B 109.2 . .
H43A C43 H43B 107.9 . .
C14 C15 C16 113.21(10) . .
C14 C15 H15A 108.9 . .
C16 C15 H15A 108.9 . .
C14 C15 H15B 108.9 . .
C16 C15 H15B 108.9 . .
H15A C15 H15B 107.8 . .
C29 C30 H30A 109.5 . .
C29 C30 H30B 109.5 . .
H30A C30 H30B 109.5 . .
C29 C30 H30C 109.5 . .
H30A C30 H30C 109.5 . .
H30B C30 H30C 109.5 . .
C43 C44 H44A 109.5 . .
C43 C44 H44B 109.5 . .
H44A C44 H44B 109.5 . .
C43 C44 H44C 109.5 . .
H44A C44 H44C 109.5 . .
H44B C44 H44C 109.5 . .
C15 C16 H16A 109.5 . .
C15 C16 H16B 109.5 . .
H16A C16 H16B 109.5 . .
C15 C16 H16C 109.5 . .
H16A C16 H16C 109.5 . .
H16B C16 H16C 109.5 . .

loop_
_geom_bond_atom_site_label_1
_geom_bond_atom_site_label_2
_geom_bond_distance
_geom_bond_site_symmetry_2
O3 C5 1.3678(12) .
O3 H3 0.848(18) .
O5 C27 1.3587(12) .
O5 C28 1.4368(13) .
O6 C41 1.3537(12) .
O6 C42 1.4437(13) .
O1 C1 1.3618(12) .
O1 H1 0.866(19) .
O4 C13 1.3606(12) .
O4 C14 1.4447(13) .
O2 C3 1.3650(12) .
O2 H2 0.855(18) .
N3 N2 1.2626(13) .
N3 C10 1.4186(13) .
N9 N8 1.2630(13) .
N9 C38 1.4110(13) .
N2 C9 1.4284(13) .
N8 C37 1.4263(13) .
N6 N5 1.2624(13) .
N6 C24 1.4158(13) .
N7 C48 1.3374(14) .
N7 C35 1.3448(15) .
N1 C20 1.3382(14) .
N1 C7 1.3416(15) .
N5 C23 1.4297(13) .
N4 C34 1.3366(17) .
N4 C21 1.3412(17) .
C1 C6 1.3951(14) .
C1 C2 1.3978(14) .
C5 C6 1.3890(14) .
C5 C4 1.3999(14) .
C27 C26 1.3932(14) .
C27 C31 1.4014(15) .
C4 C3 1.3929(14) .
C4 H4 0.9500 .
C3 C2 1.3935(14) .
C2 H2A 0.9500 .
C6 H6 0.9500 .
C13 C12 1.3974(15) .
C13 C17 1.4021(15) .
C17 C18 1.3775(14) .
C17 H17 0.9500 .
C41 C40 1.3945(15) .
C41 C45 1.4043(15) .
C38 C39 1.3910(15) .
C38 C46 1.4045(14) .
C26 C25 1.3943(14) .
C26 H26 0.9500 .
C9 C19 1.3895(15) .
C9 C8 1.3944(14) .
C10 C11 1.3903(15) .
C10 C18 1.4026(14) .
C12 C11 1.3933(14) .
C12 H12 0.9500 .
C37 C47 1.3899(15) .
C37 C36 1.3939(15) .
C24 C25 1.3930(15) .
C24 C32 1.4014(14) .
C47 C48 1.3882(14) .
C47 H47 0.9500 .
C25 H25 0.9500 .
C46 C45 1.3755(14) .
C46 H46 0.9500 .
C40 C39 1.3924(15) .
C40 H40 0.9500 .
C18 H18 0.9500 .
C32 C31 1.3756(14) .
C32 H32 0.9500 .
C45 H45 0.9500 .
C19 C20 1.3898(14) .
C19 H19 0.9500 .
C11 H11 0.9500 .
C48 H48 0.9500 .
C31 H31 0.9500 .
C35 C36 1.3828(15) .
C35 H35 0.9500 .
C39 H39 0.9500 .
C28 C29 1.5094(15) .
C28 H28A 0.9900 .
C28 H28B 0.9900 .
C36 H36 0.9500 .
C20 H20 0.9500 .
C23 C33 1.3870(16) .
C23 C22 1.3898(16) .
C7 C8 1.3866(15) .
C7 H7 0.9500 .
C8 H8 0.9500 .
C42 C43 1.5106(15) .
C42 H42A 0.9900 .
C42 H42B 0.9900 .
C29 C30 1.5221(16) .
C29 H29A 0.9900 .
C29 H29B 0.9900 .
C22 C21 1.3870(15) .
C22 H22 0.9500 .
C33 C34 1.3887(16) .
C33 H33 0.9500 .
C14 C15 1.5115(15) .
C14 H14A 0.9900 .
C14 H14B 0.9900 .
C21 H21 0.9500 .
C34 H34 0.9500 .
C43 C44 1.5220(17) .
C43 H43A 0.9900 .
C43 H43B 0.9900 .
C15 C16 1.5168(16) .
C15 H15A 0.9900 .
C15 H15B 0.9900 .
C30 H30A 0.9800 .
C30 H30B 0.9800 .
C30 H30C 0.9800 .
C44 H44A 0.9800 .
C44 H44B 0.9800 .
C44 H44C 0.9800 .
C16 H16A 0.9800 .
C16 H16B 0.9800 .
C16 H16C 0.9800 .

loop_
_geom_torsion_atom_site_label_1
_geom_torsion_atom_site_label_2
_geom_torsion_atom_site_label_3
_geom_torsion_atom_site_label_4
_geom_torsion
_geom_torsion_site_symmetry_1
_geom_torsion_site_symmetry_2
_geom_torsion_site_symmetry_3
_geom_torsion_site_symmetry_4
C10 N3 N2 C9 -178.45(8) . . . .
C38 N9 N8 C37 -179.15(8) . . . .
C24 N6 N5 C23 179.25(8) . . . .
C28 O5 C27 C26 -2.14(15) . . . .
C28 O5 C27 C31 178.19(9) . . . .
O3 C5 C4 C3 179.46(9) . . . .
C6 C5 C4 C3 0.04(15) . . . .
C5 C4 C3 O2 179.74(10) . . . .
C5 C4 C3 C2 -1.39(16) . . . .
O2 C3 C2 C1 179.88(10) . . . .
C4 C3 C2 C1 0.97(16) . . . .
O1 C1 C2 C3 -179.04(9) . . . .
C6 C1 C2 C3 0.81(15) . . . .
O3 C5 C6 C1 -177.78(9) . . . .
C4 C5 C6 C1 1.68(15) . . . .
O1 C1 C6 C5 177.74(9) . . . .
C2 C1 C6 C5 -2.12(15) . . . .
C14 O4 C13 C12 -11.62(15) . . . .
C14 O4 C13 C17 168.57(9) . . . .
O4 C13 C17 C18 -178.63(9) . . . .
C12 C13 C17 C18 1.55(16) . . . .
C42 O6 C41 C40 -0.76(15) . . . .
C42 O6 C41 C45 -179.62(9) . . . .
N8 N9 C38 C39 -176.27(9) . . . .
N8 N9 C38 C46 3.28(15) . . . .
O5 C27 C26 C25 -178.23(9) . . . .
C31 C27 C26 C25 1.42(15) . . . .
N3 N2 C9 C19 -165.78(9) . . . .
N3 N2 C9 C8 16.15(14) . . . .
N2 N3 C10 C11 -176.38(9) . . . .
N2 N3 C10 C18 3.72(14) . . . .
O4 C13 C12 C11 179.95(10) . . . .
C17 C13 C12 C11 -0.25(16) . . . .
N9 N8 C37 C47 -175.27(9) . . . .
N9 N8 C37 C36 5.58(14) . . . .
N5 N6 C24 C25 -176.27(9) . . . .
N5 N6 C24 C32 2.03(14) . . . .
C36 C37 C47 C48 0.34(15) . . . .
N8 C37 C47 C48 -178.85(9) . . . .
C32 C24 C25 C26 -1.31(15) . . . .
N6 C24 C25 C26 177.06(9) . . . .
C27 C26 C25 C24 -0.37(15) . . . .
C39 C38 C46 C45 2.08(16) . . . .
N9 C38 C46 C45 -177.46(10) . . . .
O6 C41 C40 C39 -175.88(10) . . . .
C45 C41 C40 C39 2.93(15) . . . .
C13 C17 C18 C10 -1.69(16) . . . .
C11 C10 C18 C17 0.55(16) . . . .
N3 C10 C18 C17 -179.55(10) . . . .
C25 C24 C32 C31 1.95(16) . . . .
N6 C24 C32 C31 -176.31(10) . . . .
C38 C46 C45 C41 -0.65(16) . . . .
O6 C41 C45 C46 177.03(9) . . . .
C40 C41 C45 C46 -1.89(16) . . . .
C8 C9 C19 C20 -1.16(15) . . . .
N2 C9 C19 C20 -179.34(9) . . . .
C18 C10 C11 C12 0.76(16) . . . .
N3 C10 C11 C12 -179.15(9) . . . .
C13 C12 C11 C10 -0.90(16) . . . .
C35 N7 C48 C47 -0.43(16) . . . .
C37 C47 C48 N7 -0.34(17) . . . .
C24 C32 C31 C27 -0.91(16) . . . .
O5 C27 C31 C32 178.89(9) . . . .
C26 C27 C31 C32 -0.79(16) . . . .
C48 N7 C35 C36 1.24(16) . . . .
C46 C38 C39 C40 -1.02(16) . . . .
N9 C38 C39 C40 178.56(9) . . . .
C41 C40 C39 C38 -1.48(16) . . . .
C27 O5 C28 C29 -177.53(9) . . . .
N7 C35 C36 C37 -1.23(16) . . . .
C47 C37 C36 C35 0.39(15) . . . .
N8 C37 C36 C35 179.52(10) . . . .
C7 N1 C20 C19 -0.36(16) . . . .
C9 C19 C20 N1 0.81(17) . . . .
N6 N5 C23 C33 -173.16(10) . . . .
N6 N5 C23 C22 7.13(15) . . . .
C20 N1 C7 C8 0.30(16) . . . .
N1 C7 C8 C9 -0.69(17) . . . .
C19 C9 C8 C7 1.10(15) . . . .
N2 C9 C8 C7 179.13(10) . . . .
C41 O6 C42 C43 169.56(9) . . . .
O5 C28 C29 C30 179.82(9) . . . .
C33 C23 C22 C21 -0.35(16) . . . .
N5 C23 C22 C21 179.35(10) . . . .
C22 C23 C33 C34 0.57(16) . . . .
N5 C23 C33 C34 -179.15(10) . . . .
C13 O4 C14 C15 -172.09(9) . . . .
C34 N4 C21 C22 0.91(17) . . . .
C23 C22 C21 N4 -0.41(18) . . . .
C21 N4 C34 C33 -0.66(17) . . . .
C23 C33 C34 N4 -0.06(18) . . . .
O6 C42 C43 C44 -70.08(12) . . . .
O4 C14 C15 C16 -72.97(13) . . . .
